data_7214371
loop_
_publ_author_name
'Lodochnikova, Olga'
'Dobrynin, Alexey B.'
'Andreeva, Olga V.'
'Strobykina, Irina Yu'
'Kataev, Vladimir E.'
'Litvinov, Igor'

_publ_section_title
;
 Z&#x2019;=2 crystallization of the three isomeric piridinoylhydrazone
 derivatives of isosteviol: Inclusion of an &#x201C;extra&#x201D; molecule
 in a unitcell as a &#x201C;cost&#x201D; of transferring a robust
 mirror-symmetrical H-bonding motif from an racemic environment into a
 homochiral one
;
_journal_name_full CrystEngComm
_journal_paper_doi 10.1039/c4ce00173g
_journal_year 2014
_chemical_absolute_configuration syn
_chemical_formula_moiety 'C27 H37 N3 O3'
_chemical_formula_sum 'C27 H37 N3 O3'
_chemical_formula_weight 451.60
_chemical_melting_point 518
_chemical_name_systematic
;Methyl 16-[N'-(pyridin-3-ylcarbonyl)hydrazono]-
ent-beyeran-19-oate
;
_space_group_IT_number 4
_symmetry_cell_setting monoclinic
_symmetry_Int_Tables_number 4
_symmetry_space_group_name_Hall 'P 2yb'
_symmetry_space_group_name_H-M 'P 1 21 1'
_atom_sites_solution_hydrogens geom
_atom_sites_solution_primary direct
_atom_sites_solution_secondary difmap
_audit_creation_method SHELXL-97
_cell_angle_alpha 90.00
_cell_angle_beta 92.685(15)
_cell_angle_gamma 90.00
_cell_formula_units_Z 4
_cell_length_a 8.116(9)
_cell_length_b 19.78(2)
_cell_length_c 15.801(18)
_cell_measurement_temperature 296(2)
_cell_volume 2534(5)
_computing_structure_refinement 'SHELXL-97 (Sheldrick, 1997)'
_diffrn_ambient_temperature 296(2)
_diffrn_measured_fraction_theta_full 0.999
_diffrn_measured_fraction_theta_max 0.999
_diffrn_radiation_monochromator graphite
_diffrn_radiation_type MoK\a
_diffrn_radiation_wavelength 0.71073
_diffrn_reflns_av_R_equivalents 0.2707
_diffrn_reflns_av_sigmaI/netI 0.4950
_diffrn_reflns_limit_h_max 10
_diffrn_reflns_limit_h_min -10
_diffrn_reflns_limit_k_max 24
_diffrn_reflns_limit_k_min -24
_diffrn_reflns_limit_l_max 19
_diffrn_reflns_limit_l_min -19
_diffrn_reflns_number 25501
_diffrn_reflns_theta_full 26.00
_diffrn_reflns_theta_max 26.00
_diffrn_reflns_theta_min 2.06
_diffrn_source 'fine-focus sealed tube'
_exptl_absorpt_coefficient_mu 0.077
_exptl_absorpt_correction_T_max 0.9961
_exptl_absorpt_correction_T_min 0.9697
_exptl_crystal_colour colorless
_exptl_crystal_density_diffrn 1.184
_exptl_crystal_density_method 'not measured'
_exptl_crystal_description prismatic
_exptl_crystal_F_000 976
_exptl_crystal_size_max 0.40
_exptl_crystal_size_mid 0.20
_exptl_crystal_size_min 0.05
_refine_diff_density_max 0.158
_refine_diff_density_min -0.245
_refine_diff_density_rms 0.041
_refine_ls_abs_structure_details 'Flack H D (1983), Acta Cryst. A39, 876-881'
_refine_ls_abs_structure_Flack 0(3)
_refine_ls_extinction_method none
_refine_ls_goodness_of_fit_ref 0.904
_refine_ls_hydrogen_treatment mixed
_refine_ls_matrix_type full
_refine_ls_number_parameters 611
_refine_ls_number_reflns 9777
_refine_ls_number_restraints 3
_refine_ls_restrained_S_all 0.904
_refine_ls_R_factor_all 0.3908
_refine_ls_R_factor_gt 0.0816
_refine_ls_shift/su_max 0.019
_refine_ls_shift/su_mean 0.001
_refine_ls_structure_factor_coef Fsqd
_refine_ls_weighting_details 'calc w=1/[\s^2^(Fo^2^)+(0.0421P)^2^+0.0000P] where P=(Fo^2^+2Fc^2^)/3'
_refine_ls_weighting_scheme calc
_refine_ls_wR_factor_gt 0.1090
_refine_ls_wR_factor_ref 0.1962
_reflns_number_gt 2030
_reflns_number_total 9777
_reflns_threshold_expression >2sigma(I)
_cod_data_source_file c4ce00173g1.cif
_cod_data_source_block kat133
_cod_original_sg_symbol_H-M 'P 21'
_cod_database_code 7214371

loop_
_symmetry_equiv_pos_as_xyz
'x, y, z'
'-x, y+1/2, -z'

loop_
_atom_site_label
_atom_site_type_symbol
_atom_site_fract_x
_atom_site_fract_y
_atom_site_fract_z
_atom_site_U_iso_or_equiv
_atom_site_adp_type
_atom_site_occupancy
_atom_site_symmetry_multiplicity
_atom_site_calc_flag
_atom_site_refinement_flags
C1A C 0.6892(14) 1.0020(6) 0.7840(8) 0.095(4) Uani 1 1 d .
H1A1 H 0.7321 1.0149 0.8401 0.113 Uiso 1 1 calc R
H1A2 H 0.7821 0.9899 0.7507 0.113 Uiso 1 1 calc R
C1B C -0.1539(14) 0.3449(6) 0.8918(7) 0.083(4) Uani 1 1 d .
H1B1 H -0.0693 0.3247 0.9292 0.100 Uiso 1 1 calc R
H1B2 H -0.2074 0.3802 0.9232 0.100 Uiso 1 1 calc R
C2A C 0.5980(14) 1.0632(6) 0.7421(8) 0.096(4) Uani 1 1 d .
H2A1 H 0.6733 1.1011 0.7390 0.115 Uiso 1 1 calc R
H2A2 H 0.5602 1.0514 0.6849 0.115 Uiso 1 1 calc R
C2B C -0.2836(15) 0.2900(7) 0.8650(8) 0.104(5) Uani 1 1 d .
H2B1 H -0.3291 0.2699 0.9148 0.125 Uiso 1 1 calc R
H2B2 H -0.3732 0.3102 0.8309 0.125 Uiso 1 1 calc R
C3A C 0.4512(16) 1.0834(6) 0.7930(8) 0.099(4) Uani 1 1 d .
H3A1 H 0.3938 1.1207 0.7646 0.118 Uiso 1 1 calc R
H3A2 H 0.4908 1.0991 0.8484 0.118 Uiso 1 1 calc R
C3B C -0.1980(15) 0.2356(6) 0.8135(8) 0.100(5) Uani 1 1 d .
H3B1 H -0.2774 0.2007 0.7975 0.120 Uiso 1 1 calc R
H3B2 H -0.1112 0.2148 0.8490 0.120 Uiso 1 1 calc R
C4A C 0.3267(15) 1.0236(6) 0.8042(8) 0.070(4) Uani 1 1 d .
C4B C -0.1215(18) 0.2642(6) 0.7315(9) 0.069(4) Uani 1 1 d .
C5A C 0.4214(14) 0.9638(7) 0.8428(7) 0.074(4) Uani 1 1 d .
H5A H 0.4680 0.9795 0.8976 0.089 Uiso 1 1 calc R
C5B C 0.0032(13) 0.3194(6) 0.7608(7) 0.061(3) Uani 1 1 d .
H5B H 0.0834 0.2966 0.7994 0.073 Uiso 1 1 calc R
C6A C 0.3121(13) 0.9023(6) 0.8623(7) 0.070(3) Uani 1 1 d .
H6A1 H 0.2124 0.9174 0.8881 0.084 Uiso 1 1 calc R
H6A2 H 0.2808 0.8787 0.8102 0.084 Uiso 1 1 calc R
C6B C 0.1038(14) 0.3482(6) 0.6888(7) 0.083(4) Uani 1 1 d .
H6B1 H 0.0350 0.3779 0.6533 0.100 Uiso 1 1 calc R
H6B2 H 0.1425 0.3117 0.6539 0.100 Uiso 1 1 calc R
C7A C 0.4089(14) 0.8548(6) 0.9228(7) 0.079(4) Uani 1 1 d .
H7A1 H 0.3390 0.8171 0.9372 0.095 Uiso 1 1 calc R
H7A2 H 0.4394 0.8788 0.9747 0.095 Uiso 1 1 calc R
C7B C 0.2541(12) 0.3886(6) 0.7288(7) 0.069(3) Uani 1 1 d .
H7B1 H 0.3257 0.3577 0.7609 0.083 Uiso 1 1 calc R
H7B2 H 0.3168 0.4076 0.6837 0.083 Uiso 1 1 calc R
C8A C 0.5675(14) 0.8273(6) 0.8830(8) 0.065(3) Uani 1 1 d .
C8B C 0.2038(13) 0.4436(6) 0.7851(7) 0.058(3) Uani 1 1 d .
C9A C 0.6709(14) 0.8857(6) 0.8497(7) 0.064(3) Uani 1 1 d .
H9A H 0.7115 0.9109 0.8999 0.077 Uiso 1 1 calc R
C9B C 0.0792(12) 0.4210(6) 0.8504(7) 0.066(3) Uani 1 1 d .
H9B H 0.1407 0.3912 0.8901 0.080 Uiso 1 1 calc R
C10A C 0.5726(14) 0.9385(6) 0.7918(8) 0.065(3) Uani 1 1 d .
C10B C -0.0698(15) 0.3776(6) 0.8130(7) 0.063(3) Uani 1 1 d .
C11A C 0.8289(13) 0.8580(6) 0.8069(7) 0.070(4) Uani 1 1 d .
H11A H 0.7969 0.8380 0.7525 0.084 Uiso 1 1 calc R
H11B H 0.9036 0.8951 0.7970 0.084 Uiso 1 1 calc R
C11B C 0.0222(13) 0.4839(6) 0.9053(7) 0.072(4) Uani 1 1 d .
H11C H -0.0486 0.5133 0.8706 0.086 Uiso 1 1 calc R
H11D H -0.0398 0.4681 0.9524 0.086 Uiso 1 1 calc R
C12A C 0.9156(12) 0.8060(6) 0.8620(7) 0.062(3) Uani 1 1 d .
H12A H 0.9714 0.8287 0.9096 0.074 Uiso 1 1 calc R
H12B H 0.9991 0.7840 0.8297 0.074 Uiso 1 1 calc R
C12B C 0.1779(14) 0.5236(6) 0.9391(7) 0.079(4) Uani 1 1 d .
H12C H 0.1420 0.5657 0.9638 0.094 Uiso 1 1 calc R
H12D H 0.2325 0.4974 0.9841 0.094 Uiso 1 1 calc R
C13A C 0.8019(15) 0.7526(6) 0.8953(8) 0.068(4) Uani 1 1 d .
C13B C 0.3020(15) 0.5396(7) 0.8738(8) 0.071(4) Uani 1 1 d .
C14A C 0.6762(13) 0.7880(5) 0.9499(6) 0.068(4) Uani 1 1 d .
H14A H 0.7302 0.8186 0.9904 0.082 Uiso 1 1 calc R
H14B H 0.6114 0.7555 0.9800 0.082 Uiso 1 1 calc R
C14B C 0.3583(13) 0.4717(6) 0.8373(7) 0.071(4) Uani 1 1 d .
H14C H 0.3920 0.4407 0.8824 0.085 Uiso 1 1 calc R
H14D H 0.4501 0.4783 0.8010 0.085 Uiso 1 1 calc R
C15A C 0.5347(13) 0.7687(5) 0.8174(7) 0.063(3) Uani 1 1 d .
H15A H 0.4389 0.7426 0.8320 0.076 Uiso 1 1 calc R
H15B H 0.5155 0.7869 0.7608 0.076 Uiso 1 1 calc R
C15B C 0.1442(13) 0.5113(6) 0.7394(7) 0.069(3) Uani 1 1 d .
H15C H 0.1896 0.5148 0.6839 0.083 Uiso 1 1 calc R
H15D H 0.0248 0.5124 0.7328 0.083 Uiso 1 1 calc R
C16A C 0.6888(15) 0.7245(8) 0.8217(9) 0.068(4) Uani 1 1 d .
C16B C 0.2074(13) 0.5696(7) 0.7970(8) 0.060(4) Uani 1 1 d .
C17A C 0.9007(13) 0.6951(6) 0.9427(7) 0.086(4) Uani 1 1 d .
H17A H 0.8326 0.6555 0.9456 0.129 Uiso 1 1 calc R
H17B H 0.9327 0.7098 0.9990 0.129 Uiso 1 1 calc R
H17C H 0.9974 0.6846 0.9126 0.129 Uiso 1 1 calc R
C17B C 0.4395(12) 0.5840(6) 0.9107(6) 0.093(4) Uani 1 1 d .
H17D H 0.5249 0.5876 0.8709 0.139 Uiso 1 1 calc R
H17E H 0.4840 0.5643 0.9624 0.139 Uiso 1 1 calc R
H17F H 0.3967 0.6281 0.9221 0.139 Uiso 1 1 calc R
C18A C 0.1957(14) 1.0492(6) 0.8667(7) 0.108(5) Uani 1 1 d .
H18A H 0.1464 1.0902 0.8452 0.162 Uiso 1 1 calc R
H18B H 0.2488 1.0576 0.9213 0.162 Uiso 1 1 calc R
H18C H 0.1119 1.0154 0.8719 0.162 Uiso 1 1 calc R
C18B C -0.0261(14) 0.2027(6) 0.6946(7) 0.104(4) Uani 1 1 d .
H18D H -0.0987 0.1645 0.6890 0.157 Uiso 1 1 calc R
H18E H 0.0663 0.1915 0.7322 0.157 Uiso 1 1 calc R
H18F H 0.0126 0.2145 0.6400 0.157 Uiso 1 1 calc R
C19A C 0.2193(19) 1.0081(8) 0.7226(10) 0.083(5) Uani 1 1 d .
C19B C -0.263(3) 0.2823(8) 0.6690(11) 0.104(6) Uani 1 1 d .
C20A C 0.5211(11) 0.9121(5) 0.7009(7) 0.074(4) Uani 1 1 d .
H20A H 0.4433 0.8758 0.7051 0.110 Uiso 1 1 calc R
H20B H 0.6169 0.8961 0.6736 0.110 Uiso 1 1 calc R
H20C H 0.4713 0.9483 0.6682 0.110 Uiso 1 1 calc R
C20B C -0.2004(12) 0.4188(5) 0.7603(6) 0.076(4) Uani 1 1 d .
H20D H -0.1520 0.4362 0.7105 0.113 Uiso 1 1 calc R
H20E H -0.2384 0.4557 0.7937 0.113 Uiso 1 1 calc R
H20F H -0.2918 0.3901 0.7441 0.113 Uiso 1 1 calc R
C21A C 0.1693(15) 1.0353(8) 0.5795(9) 0.131(6) Uani 1 1 d .
H21A H 0.1936 0.9900 0.5621 0.196 Uiso 1 1 calc R
H21B H 0.2033 1.0666 0.5372 0.196 Uiso 1 1 calc R
H21C H 0.0529 1.0398 0.5861 0.196 Uiso 1 1 calc R
C21B C -0.3222(16) 0.3292(7) 0.5321(9) 0.131(6) Uani 1 1 d .
H21D H -0.3673 0.2890 0.5060 0.196 Uiso 1 1 calc R
H21E H -0.2694 0.3558 0.4903 0.196 Uiso 1 1 calc R
H21F H -0.4092 0.3550 0.5555 0.196 Uiso 1 1 calc R
C22A C 0.6538(18) 0.6040(8) 0.6682(8) 0.069(4) Uani 1 1 d .
C22B C 0.1446(18) 0.7111(7) 0.6707(8) 0.065(4) Uani 1 1 d .
C23A C 0.3051(17) 0.5951(10) 0.4984(9) 0.098(5) Uani 1 1 d .
H23A H 0.2315 0.6230 0.4679 0.118 Uiso 1 1 calc R
C23B C -0.217(2) 0.7282(12) 0.5121(12) 0.117(8) Uani 1 1 d .
H23B H -0.2909 0.7026 0.4787 0.140 Uiso 1 1 calc R
C24A C 0.4163(19) 0.6219(7) 0.5588(9) 0.084(4) Uani 1 1 d .
H24A H 0.4194 0.6683 0.5679 0.101 Uiso 1 1 calc R
C24B C -0.097(2) 0.6995(8) 0.5635(10) 0.101(5) Uani 1 1 d .
H24B H -0.0840 0.6528 0.5632 0.121 Uiso 1 1 calc R
C25A C 0.5207(15) 0.5810(8) 0.6045(8) 0.063(4) Uani 1 1 d .
C25B C 0.0045(18) 0.7376(8) 0.6154(9) 0.073(4) Uani 1 1 d .
C26A C 0.5132(15) 0.5144(9) 0.5852(9) 0.084(4) Uani 1 1 d .
H26A H 0.5890 0.4864 0.6138 0.101 Uiso 1 1 calc R
C26B C -0.0050(16) 0.8067(10) 0.6136(8) 0.095(5) Uani 1 1 d .
H26B H 0.0710 0.8323 0.6458 0.113 Uiso 1 1 calc R
C28A C 0.3063(18) 0.5266(12) 0.4848(9) 0.103(6) Uani 1 1 d .
H28A H 0.2342 0.5085 0.4433 0.124 Uiso 1 1 calc R
C28B C -0.221(3) 0.7959(17) 0.5132(14) 0.148(14) Uani 1 1 d .
H28B H -0.2960 0.8160 0.4747 0.177 Uiso 1 1 calc R
N1A N 0.7302(12) 0.6760(5) 0.7779(8) 0.064(3) Uani 1 1 d .
N1B N 0.2036(11) 0.6321(5) 0.7832(7) 0.067(3) Uani 1 1 d .
N2A N 0.6136(13) 0.6573(5) 0.7150(7) 0.059(3) Uani 1 1 d D
N2B N 0.1036(12) 0.6527(6) 0.7097(7) 0.069(3) Uani 1 1 d D
N3A N 0.4076(17) 0.4848(6) 0.5291(9) 0.092(4) Uani 1 1 d .
N3B N -0.129(3) 0.8393(10) 0.5634(11) 0.165(8) Uani 1 1 d .
O1A O 0.1210(11) 0.9638(5) 0.7154(6) 0.097(3) Uani 1 1 d .
O1B O -0.4054(12) 0.2711(6) 0.6738(7) 0.149(5) Uani 1 1 d .
O2A O 0.2573(10) 1.0498(5) 0.6596(7) 0.096(3) Uani 1 1 d .
O2B O -0.1992(10) 0.3103(5) 0.6007(8) 0.097(3) Uani 1 1 d .
O3A O 0.7858(9) 0.5742(4) 0.6738(5) 0.081(3) Uani 1 1 d .
O3B O 0.2789(10) 0.7365(4) 0.6820(5) 0.078(3) Uani 1 1 d .
H2A H 0.514(5) 0.678(3) 0.714(4) 0.02(3) Uiso 1 1 d D
H2B H -0.003(4) 0.640(3) 0.704(4) 0.01(2) Uiso 1 1 d D

loop_
_atom_site_aniso_label
_atom_site_aniso_U_11
_atom_site_aniso_U_22
_atom_site_aniso_U_33
_atom_site_aniso_U_23
_atom_site_aniso_U_13
_atom_site_aniso_U_12
C1A 0.098(11) 0.082(11) 0.106(11) -0.031(9) 0.026(8) -0.027(9)
C1B 0.100(10) 0.078(10) 0.075(10) -0.005(8) 0.034(8) -0.030(8)
C2A 0.101(11) 0.050(10) 0.140(13) 0.015(9) 0.035(10) -0.019(8)
C2B 0.108(12) 0.094(12) 0.116(13) -0.034(10) 0.045(10) -0.045(9)
C3A 0.119(12) 0.065(10) 0.114(12) -0.014(9) 0.021(10) -0.018(9)
C3B 0.140(13) 0.069(10) 0.092(11) -0.019(9) 0.026(10) -0.044(9)
C4A 0.080(10) 0.056(10) 0.073(11) 0.007(8) 0.013(8) -0.013(8)
C4B 0.099(11) 0.043(8) 0.067(10) -0.010(8) 0.033(9) -0.006(8)
C5A 0.073(9) 0.083(11) 0.069(10) -0.025(9) 0.014(8) -0.006(9)
C5B 0.071(8) 0.049(8) 0.064(9) 0.004(7) 0.015(7) -0.002(7)
C6A 0.081(9) 0.060(9) 0.071(9) 0.010(7) 0.004(7) -0.012(8)
C6B 0.096(11) 0.062(9) 0.095(11) -0.013(8) 0.033(9) 0.012(8)
C7A 0.084(10) 0.070(10) 0.086(11) -0.036(8) 0.033(8) -0.022(7)
C7B 0.064(9) 0.055(9) 0.089(10) 0.014(8) 0.014(8) 0.005(7)
C8A 0.049(8) 0.070(10) 0.075(10) 0.001(8) 0.004(7) -0.008(7)
C8B 0.054(8) 0.064(9) 0.055(8) 0.004(8) 0.004(7) -0.003(7)
C9A 0.067(9) 0.063(9) 0.062(9) 0.005(7) 0.004(7) -0.009(8)
C9B 0.043(8) 0.079(10) 0.076(9) 0.014(8) -0.004(7) -0.012(7)
C10A 0.064(8) 0.058(9) 0.074(10) -0.021(8) 0.018(8) -0.018(7)
C10B 0.069(9) 0.071(9) 0.051(8) 0.001(7) 0.014(7) -0.004(8)
C11A 0.069(9) 0.081(10) 0.062(9) -0.014(8) 0.023(7) 0.001(7)
C11B 0.087(10) 0.060(9) 0.070(9) -0.004(7) 0.020(8) -0.006(7)
C12A 0.059(8) 0.059(9) 0.067(9) -0.006(7) -0.006(6) -0.007(7)
C12B 0.101(11) 0.076(10) 0.057(9) 0.003(8) -0.017(8) -0.032(8)
C13A 0.065(9) 0.055(10) 0.084(10) -0.008(8) 0.017(8) 0.003(8)
C13B 0.064(9) 0.085(11) 0.065(10) 0.014(9) -0.005(8) -0.019(8)
C14A 0.083(10) 0.064(9) 0.057(9) -0.023(7) 0.008(7) -0.012(7)
C14B 0.059(9) 0.071(10) 0.081(9) 0.018(8) -0.007(7) 0.006(8)
C15A 0.078(9) 0.055(9) 0.055(8) -0.007(7) 0.003(7) -0.010(7)
C15B 0.076(8) 0.067(9) 0.065(9) 0.003(8) 0.004(6) -0.001(7)
C16A 0.050(9) 0.083(12) 0.070(11) 0.019(9) -0.017(8) -0.020(9)
C16B 0.043(7) 0.071(10) 0.064(10) 0.006(9) -0.015(6) 0.008(8)
C17A 0.075(9) 0.089(11) 0.091(10) 0.002(8) -0.019(7) 0.012(8)
C17B 0.079(9) 0.103(11) 0.094(10) 0.010(9) -0.019(8) -0.040(8)
C18A 0.133(12) 0.092(11) 0.102(10) -0.015(9) 0.041(9) 0.030(9)
C18B 0.147(12) 0.066(10) 0.104(11) -0.019(8) 0.047(9) -0.012(9)
C19A 0.085(13) 0.094(14) 0.072(12) 0.022(12) 0.030(11) 0.034(10)
C19B 0.127(17) 0.115(15) 0.074(13) -0.036(11) 0.028(14) -0.014(14)
C20A 0.058(8) 0.082(10) 0.083(10) 0.001(8) 0.022(7) -0.005(7)
C20B 0.054(8) 0.070(9) 0.102(10) 0.007(8) -0.009(7) -0.010(7)
C21A 0.119(13) 0.149(16) 0.125(14) 0.036(13) 0.005(10) 0.003(11)
C21B 0.130(13) 0.151(15) 0.109(13) -0.012(11) -0.009(11) 0.012(11)
C22A 0.076(11) 0.077(13) 0.052(9) 0.025(9) -0.015(9) -0.034(10)
C22B 0.092(12) 0.041(10) 0.060(9) 0.018(8) -0.003(9) 0.014(9)
C23A 0.083(11) 0.137(17) 0.073(12) -0.004(12) -0.018(9) 0.010(12)
C23B 0.062(12) 0.22(2) 0.068(12) 0.048(18) -0.010(9) -0.014(16)
C24A 0.093(11) 0.089(12) 0.070(10) -0.031(10) 0.002(8) 0.003(10)
C24B 0.081(12) 0.140(15) 0.081(12) 0.026(12) 0.007(9) -0.045(12)
C25A 0.052(9) 0.053(10) 0.084(11) -0.023(9) 0.001(8) 0.016(8)
C25B 0.091(12) 0.064(11) 0.066(11) 0.012(9) 0.020(9) 0.006(10)
C26A 0.059(10) 0.114(15) 0.079(11) -0.004(10) -0.004(8) 0.010(10)
C26B 0.103(12) 0.118(15) 0.064(10) 0.024(10) 0.012(8) 0.051(11)
C28A 0.076(12) 0.16(2) 0.068(12) -0.034(13) -0.014(8) -0.001(13)
C28B 0.098(16) 0.29(4) 0.059(16) 0.06(2) 0.011(11) 0.07(2)
N1A 0.072(8) 0.051(8) 0.069(9) 0.003(6) 0.014(7) -0.012(6)
N1B 0.054(7) 0.064(8) 0.082(8) 0.007(7) -0.011(6) -0.007(6)
N2A 0.058(8) 0.053(8) 0.067(8) -0.012(6) -0.005(7) 0.004(7)
N2B 0.040(7) 0.077(9) 0.089(9) -0.011(7) -0.018(7) 0.006(7)
N3A 0.083(10) 0.092(10) 0.102(11) -0.033(8) 0.005(7) -0.020(8)
N3B 0.23(2) 0.19(2) 0.082(14) 0.038(13) 0.077(12) 0.114(17)
O1A 0.084(7) 0.103(8) 0.103(8) 0.022(7) 0.019(6) -0.014(6)
O1B 0.086(8) 0.185(11) 0.180(11) -0.047(8) 0.038(8) -0.060(8)
O2A 0.093(7) 0.091(8) 0.105(9) 0.014(7) -0.003(6) -0.012(6)
O2B 0.079(7) 0.112(8) 0.100(8) -0.020(7) -0.006(6) 0.006(6)
O3A 0.052(6) 0.071(7) 0.120(7) -0.009(5) -0.011(5) 0.002(5)
O3B 0.088(7) 0.075(7) 0.069(6) 0.021(5) -0.017(5) -0.047(5)

loop_
_atom_type_symbol
_atom_type_description
_atom_type_scat_dispersion_real
_atom_type_scat_dispersion_imag
_atom_type_scat_source
C C 0.0033 0.0016 'International Tables Vol C Tables 4.2.6.8 and 6.1.1.4'
H H 0.0000 0.0000 'International Tables Vol C Tables 4.2.6.8 and 6.1.1.4'
N N 0.0061 0.0033 'International Tables Vol C Tables 4.2.6.8 and 6.1.1.4'
O O 0.0106 0.0060 'International Tables Vol C Tables 4.2.6.8 and 6.1.1.4'

loop_
_geom_angle_atom_site_label_1
_geom_angle_atom_site_label_2
_geom_angle_atom_site_label_3
_geom_angle
C2A C1A C10A 112.2(10)
C2A C1A H1A1 109.2
C10A C1A H1A1 109.2
C2A C1A H1A2 109.2
C10A C1A H1A2 109.2
H1A1 C1A H1A2 107.9
C2B C1B C10B 112.3(9)
C2B C1B H1B1 109.1
C10B C1B H1B1 109.1
C2B C1B H1B2 109.1
C10B C1B H1B2 109.1
H1B1 C1B H1B2 107.9
C3A C2A C1A 110.5(10)
C3A C2A H2A1 109.6
C1A C2A H2A1 109.6
C3A C2A H2A2 109.6
C1A C2A H2A2 109.6
H2A1 C2A H2A2 108.1
C3B C2B C1B 108.5(10)
C3B C2B H2B1 110.0
C1B C2B H2B1 110.0
C3B C2B H2B2 110.0
C1B C2B H2B2 110.0
H2B1 C2B H2B2 108.4
C2A C3A C4A 112.7(10)
C2A C3A H3A1 109.1
C4A C3A H3A1 109.1
C2A C3A H3A2 109.1
C4A C3A H3A2 109.1
H3A1 C3A H3A2 107.8
C2B C3B C4B 113.0(10)
C2B C3B H3B1 109.0
C4B C3B H3B1 109.0
C2B C3B H3B2 109.0
C4B C3B H3B2 109.0
H3B1 C3B H3B2 107.8
C5A C4A C19A 115.6(11)
C5A C4A C18A 110.0(10)
C19A C4A C18A 102.5(10)
C5A C4A C3A 108.3(11)
C19A C4A C3A 113.3(12)
C18A C4A C3A 106.7(10)
C19B C4B C5B 119.6(12)
C19B C4B C18B 108.2(11)
C5B C4B C18B 109.4(11)
C19B C4B C3B 107.7(12)
C5B C4B C3B 106.6(10)
C18B C4B C3B 104.4(10)
C4A C5A C6A 114.1(10)
C4A C5A C10A 115.6(10)
C6A C5A C10A 108.6(10)
C4A C5A H5A 105.9
C6A C5A H5A 105.9
C10A C5A H5A 105.9
C6B C5B C4B 113.7(10)
C6B C5B C10B 110.2(9)
C4B C5B C10B 115.1(10)
C6B C5B H5B 105.6
C4B C5B H5B 105.6
C10B C5B H5B 105.6
C7A C6A C5A 109.0(10)
C7A C6A H6A1 109.9
C5A C6A H6A1 109.9
C7A C6A H6A2 109.9
C5A C6A H6A2 109.9
H6A1 C6A H6A2 108.3
C5B C6B C7B 108.7(9)
C5B C6B H6B1 110.0
C7B C6B H6B1 110.0
C5B C6B H6B2 110.0
C7B C6B H6B2 110.0
H6B1 C6B H6B2 108.3
C6A C7A C8A 111.8(10)
C6A C7A H7A1 109.3
C8A C7A H7A1 109.3
C6A C7A H7A2 109.3
C8A C7A H7A2 109.3
H7A1 C7A H7A2 107.9
C8B C7B C6B 112.8(9)
C8B C7B H7B1 109.0
C6B C7B H7B1 109.0
C8B C7B H7B2 109.0
C6B C7B H7B2 109.0
H7B1 C7B H7B2 107.8
C9A C8A C14A 107.9(9)
C9A C8A C7A 110.6(10)
C14A C8A C7A 110.7(10)
C9A C8A C15A 114.1(9)
C14A C8A C15A 98.8(9)
C7A C8A C15A 114.0(9)
C7B C8B C9B 113.4(10)
C7B C8B C14B 109.9(10)
C9B C8B C14B 106.5(9)
C7B C8B C15B 115.9(9)
C9B C8B C15B 110.7(9)
C14B C8B C15B 99.2(9)
C8A C9A C11A 110.8(9)
C8A C9A C10A 115.2(9)
C11A C9A C10A 112.3(9)
C8A C9A H9A 105.9
C11A C9A H9A 105.9
C10A C9A H9A 105.9
C8B C9B C10B 115.0(9)
C8B C9B C11B 110.6(9)
C10B C9B C11B 113.0(9)
C8B C9B H9B 105.8
C10B C9B H9B 105.8
C11B C9B H9B 105.8
C20A C10A C5A 113.1(9)
C20A C10A C1A 109.2(9)
C5A C10A C1A 105.6(10)
C20A C10A C9A 114.7(9)
C5A C10A C9A 107.3(9)
C1A C10A C9A 106.4(10)
C20B C10B C5B 112.0(9)
C20B C10B C9B 114.2(9)
C5B C10B C9B 107.4(10)
C20B C10B C1B 109.2(9)
C5B C10B C1B 107.7(9)
C9B C10B C1B 106.2(9)
C12A C11A C9A 110.9(9)
C12A C11A H11A 109.4
C9A C11A H11A 109.4
C12A C11A H11B 109.4
C9A C11A H11B 109.4
H11A C11A H11B 108.0
C12B C11B C9B 109.1(9)
C12B C11B H11C 109.9
C9B C11B H11C 109.9
C12B C11B H11D 109.9
C9B C11B H11D 109.9
H11C C11B H11D 108.3
C11A C12A C13A 113.8(10)
C11A C12A H12A 108.8
C13A C12A H12A 108.8
C11A C12A H12B 108.8
C13A C12A H12B 108.8
H12A C12A H12B 107.7
C13B C12B C11B 115.3(9)
C13B C12B H12C 108.5
C11B C12B H12C 108.5
C13B C12B H12D 108.5
C11B C12B H12D 108.5
H12C C12B H12D 107.5
C12A C13A C14A 108.1(9)
C12A C13A C16A 109.8(10)
C14A C13A C16A 101.5(11)
C12A C13A C17A 111.6(10)
C14A C13A C17A 113.8(10)
C16A C13A C17A 111.7(10)
C12B C13B C17B 111.2(10)
C12B C13B C16B 107.4(10)
C17B C13B C16B 114.4(11)
C12B C13B C14B 107.0(10)
C17B C13B C14B 115.1(11)
C16B C13B C14B 100.8(10)
C13A C14A C8A 102.5(9)
C13A C14A H14A 111.3
C8A C14A H14A 111.3
C13A C14A H14B 111.3
C8A C14A H14B 111.3
H14A C14A H14B 109.2
C13B C14B C8B 105.2(9)
C13B C14B H14C 110.7
C8B C14B H14C 110.7
C13B C14B H14D 110.7
C8B C14B H14D 110.7
H14C C14B H14D 108.8
C16A C15A C8A 106.3(10)
C16A C15A H15A 110.5
C8A C15A H15A 110.5
C16A C15A H15B 110.5
C8A C15A H15B 110.5
H15A C15A H15B 108.7
C16B C15B C8B 106.1(9)
C16B C15B H15C 110.5
C8B C15B H15C 110.5
C16B C15B H15D 110.5
C8B C15B H15D 110.5
H15C C15B H15D 108.7
N1A C16A C15A 131.5(12)
N1A C16A C13A 122.1(13)
C15A C16A C13A 106.4(12)
N1B C16B C13B 121.9(13)
N1B C16B C15B 129.0(12)
C13B C16B C15B 108.6(11)
C13A C17A H17A 109.5
C13A C17A H17B 109.5
H17A C17A H17B 109.5
C13A C17A H17C 109.5
H17A C17A H17C 109.5
H17B C17A H17C 109.5
C13B C17B H17D 109.5
C13B C17B H17E 109.5
H17D C17B H17E 109.5
C13B C17B H17F 109.5
H17D C17B H17F 109.5
H17E C17B H17F 109.5
C4A C18A H18A 109.5
C4A C18A H18B 109.5
H18A C18A H18B 109.5
C4A C18A H18C 109.5
H18A C18A H18C 109.5
H18B C18A H18C 109.5
C4B C18B H18D 109.5
C4B C18B H18E 109.5
H18D C18B H18E 109.5
C4B C18B H18F 109.5
H18D C18B H18F 109.5
H18E C18B H18F 109.5
O1A C19A O2A 124.1(16)
O1A C19A C4A 125.1(15)
O2A C19A C4A 110.8(15)
O1B C19B O2B 123.1(19)
O1B C19B C4B 128.7(18)
O2B C19B C4B 108.0(16)
C10A C20A H20A 109.5
C10A C20A H20B 109.5
H20A C20A H20B 109.5
C10A C20A H20C 109.5
H20A C20A H20C 109.5
H20B C20A H20C 109.5
C10B C20B H20D 109.5
C10B C20B H20E 109.5
H20D C20B H20E 109.5
C10B C20B H20F 109.5
H20D C20B H20F 109.5
H20E C20B H20F 109.5
O2A C21A H21A 109.5
O2A C21A H21B 109.5
H21A C21A H21B 109.5
O2A C21A H21C 109.5
H21A C21A H21C 109.5
H21B C21A H21C 109.5
O2B C21B H21D 109.5
O2B C21B H21E 109.5
H21D C21B H21E 109.5
O2B C21B H21F 109.5
H21D C21B H21F 109.5
H21E C21B H21F 109.5
O3A C22A N2A 125.2(13)
O3A C22A C25A 120.0(15)
N2A C22A C25A 114.8(14)
O3B C22B N2B 121.8(12)
O3B C22B C25B 126.6(13)
N2B C22B C25B 111.6(13)
C28A C23A C24A 118.3(16)
C28A C23A H23A 120.8
C24A C23A H23A 120.8
C28B C23B C24B 115(3)
C28B C23B H23B 122.4
C24B C23B H23B 122.4
C25A C24A C23A 120.7(15)
C25A C24A H24A 119.6
C23A C24A H24A 119.6
C23B C24B C25B 121.5(18)
C23B C24B H24B 119.2
C25B C24B H24B 119.2
C24A C25A C26A 116.1(14)
C24A C25A C22A 125.8(14)
C26A C25A C22A 117.8(14)
C24B C25B C26B 120.6(15)
C24B C25B C22B 125.3(16)
C26B C25B C22B 113.7(15)
N3A C26A C25A 126.6(14)
N3A C26A H26A 116.7
C25A C26A H26A 116.7
C25B C26B N3B 120.4(17)
C25B C26B H26B 119.8
N3B C26B H26B 119.8
N3A C28A C23A 122.4(16)
N3A C28A H28A 118.8
C23A C28A H28A 118.8
C23B C28B N3B 128(3)
C23B C28B H28B 115.8
N3B C28B H28B 115.8
C16A N1A N2A 114.4(11)
C16B N1B N2B 115.1(11)
C22A N2A N1A 115.5(11)
C22A N2A H2A 126(5)
N1A N2A H2A 118(5)
C22B N2B N1B 117.6(11)
C22B N2B H2B 116(5)
N1B N2B H2B 120(5)
C28A N3A C26A 115.7(14)
C28B N3B C26B 113(2)
C19A O2A C21A 113.9(12)
C19B O2B C21B 114.8(13)

loop_
_geom_bond_atom_site_label_1
_geom_bond_atom_site_label_2
_geom_bond_distance
C1A C2A 1.551(13)
C1A C10A 1.581(13)
C1A H1A1 0.9700
C1A H1A2 0.9700
C1B C2B 1.559(13)
C1B C10B 1.586(12)
C1B H1B1 0.9700
C1B H1B2 0.9700
C2A C3A 1.521(13)
C2A H2A1 0.9700
C2A H2A2 0.9700
C2B C3B 1.534(13)
C2B H2B1 0.9700
C2B H2B2 0.9700
C3A C4A 1.571(14)
C3A H3A1 0.9700
C3A H3A2 0.9700
C3B C4B 1.569(14)
C3B H3B1 0.9700
C3B H3B2 0.9700
C4A C5A 1.522(14)
C4A C19A 1.553(17)
C4A C18A 1.569(13)
C4B C19B 1.524(19)
C4B C5B 1.544(14)
C4B C18B 1.569(14)
C5A C6A 1.545(13)
C5A C10A 1.581(13)
C5A H5A 0.9800
C5B C6B 1.542(12)
C5B C10B 1.550(13)
C5B H5B 0.9800
C6A C7A 1.531(12)
C6A H6A1 0.9700
C6A H6A2 0.9700
C6B C7B 1.566(13)
C6B H6B1 0.9700
C6B H6B2 0.9700
C7A C8A 1.557(12)
C7A H7A1 0.9700
C7A H7A2 0.9700
C7B C8B 1.475(13)
C7B H7B1 0.9700
C7B H7B2 0.9700
C8A C9A 1.535(13)
C8A C14A 1.554(12)
C8A C15A 1.569(13)
C8B C9B 1.545(13)
C8B C14B 1.570(13)
C8B C15B 1.585(13)
C9A C11A 1.576(12)
C9A C10A 1.580(13)
C9A H9A 0.9800
C9B C10B 1.575(13)
C9B C11B 1.597(13)
C9B H9B 0.9800
C10A C20A 1.566(12)
C10B C20B 1.548(13)
C11A C12A 1.502(13)
C11A H11A 0.9700
C11A H11B 0.9700
C11B C12B 1.561(12)
C11B H11C 0.9700
C11B H11D 0.9700
C12A C13A 1.513(13)
C12A H12A 0.9700
C12A H12B 0.9700
C12B C13B 1.508(13)
C12B H12C 0.9700
C12B H12D 0.9700
C13A C14A 1.535(12)
C13A C16A 1.551(15)
C13A C17A 1.563(13)
C13B C17B 1.515(13)
C13B C16B 1.526(14)
C13B C14B 1.540(14)
C14A H14A 0.9700
C14A H14B 0.9700
C14B H14C 0.9700
C14B H14D 0.9700
C15A C16A 1.525(15)
C15A H15A 0.9700
C15A H15B 0.9700
C15B C16B 1.542(13)
C15B H15C 0.9700
C15B H15D 0.9700
C16A N1A 1.239(14)
C16B N1B 1.256(13)
C17A H17A 0.9600
C17A H17B 0.9600
C17A H17C 0.9600
C17B H17D 0.9600
C17B H17E 0.9600
C17B H17F 0.9600
C18A H18A 0.9600
C18A H18B 0.9600
C18A H18C 0.9600
C18B H18D 0.9600
C18B H18E 0.9600
C18B H18F 0.9600
C19A O1A 1.186(15)
C19A O2A 1.341(14)
C19B O1B 1.180(16)
C19B O2B 1.340(15)
C20A H20A 0.9600
C20A H20B 0.9600
C20A H20C 0.9600
C20B H20D 0.9600
C20B H20E 0.9600
C20B H20F 0.9600
C21A O2A 1.452(12)
C21A H21A 0.9600
C21A H21B 0.9600
C21A H21C 0.9600
C21B O2B 1.487(12)
C21B H21D 0.9600
C21B H21E 0.9600
C21B H21F 0.9600
C22A O3A 1.223(14)
C22A N2A 1.337(15)
C22A C25A 1.512(15)
C22B O3B 1.206(13)
C22B N2B 1.357(13)
C22B C25B 1.497(16)
C23A C28A 1.373(16)
C23A C24A 1.387(15)
C23A H23A 0.9300
C23B C28B 1.34(3)
C23B C24B 1.363(18)
C23B H23B 0.9300
C24A C25A 1.354(15)
C24A H24A 0.9300
C24B C25B 1.362(16)
C24B H24B 0.9300
C25A C26A 1.354(15)
C25B C26B 1.369(16)
C26A N3A 1.339(14)
C26A H26A 0.9300
C26B N3B 1.407(18)
C26B H26B 0.9300
C28A N3A 1.340(16)
C28A H28A 0.9300
C28B N3B 1.37(2)
C28B H28B 0.9300
N1A N2A 1.390(12)
N1B N2B 1.445(12)
N2A H2A 0.91(2)
N2B H2B 0.90(2)

loop_
_geom_torsion_atom_site_label_1
_geom_torsion_atom_site_label_2
_geom_torsion_atom_site_label_3
_geom_torsion_atom_site_label_4
_geom_torsion
C10A C1A C2A C3A 58.8(13)
C10B C1B C2B C3B 57.4(14)
C1A C2A C3A C4A -56.8(14)
C1B C2B C3B C4B -59.8(14)
C2A C3A C4A C5A 54.6(14)
C2A C3A C4A C19A -75.0(14)
C2A C3A C4A C18A 173.0(10)
C2B C3B C4B C19B -70.9(13)
C2B C3B C4B C5B 58.6(14)
C2B C3B C4B C18B 174.3(10)
C19A C4A C5A C6A -55.1(14)
C18A C4A C5A C6A 60.4(13)
C3A C4A C5A C6A 176.6(9)
C19A C4A C5A C10A 71.9(14)
C18A C4A C5A C10A -172.7(10)
C3A C4A C5A C10A -56.5(13)
C19B C4B C5B C6B -63.6(15)
C18B C4B C5B C6B 61.8(13)
C3B C4B C5B C6B 174.1(10)
C19B C4B C5B C10B 64.8(15)
C18B C4B C5B C10B -169.7(10)
C3B C4B C5B C10B -57.4(13)
C4A C5A C6A C7A -163.8(9)
C10A C5A C6A C7A 65.8(12)
C4B C5B C6B C7B -165.4(10)
C10B C5B C6B C7B 63.7(11)
C5A C6A C7A C8A -61.4(11)
C5B C6B C7B C8B -57.7(12)
C6A C7A C8A C9A 52.1(12)
C6A C7A C8A C14A 171.6(9)
C6A C7A C8A C15A -78.1(12)
C6B C7B C8B C9B 49.1(12)
C6B C7B C8B C14B 168.2(9)
C6B C7B C8B C15B -80.5(11)
C14A C8A C9A C11A 60.5(12)
C7A C8A C9A C11A -178.3(9)
C15A C8A C9A C11A -48.2(13)
C14A C8A C9A C10A -170.6(9)
C7A C8A C9A C10A -49.5(13)
C15A C8A C9A C10A 80.7(12)
C7B C8B C9B C10B -47.1(14)
C14B C8B C9B C10B -168.1(10)
C15B C8B C9B C10B 85.1(12)
C7B C8B C9B C11B -176.6(9)
C14B C8B C9B C11B 62.4(11)
C15B C8B C9B C11B -44.4(12)
C4A C5A C10A C20A -62.2(13)
C6A C5A C10A C20A 67.4(13)
C4A C5A C10A C1A 57.1(13)
C6A C5A C10A C1A -173.2(10)
C4A C5A C10A C9A 170.3(10)
C6A C5A C10A C9A -60.1(12)
C2A C1A C10A C20A 65.8(12)
C2A C1A C10A C5A -56.1(13)
C2A C1A C10A C9A -169.9(9)
C8A C9A C10A C20A -72.9(12)
C11A C9A C10A C20A 55.2(12)
C8A C9A C10A C5A 53.6(12)
C11A C9A C10A C5A -178.3(9)
C8A C9A C10A C1A 166.3(9)
C11A C9A C10A C1A -65.7(12)
C6B C5B C10B C20B 66.4(12)
C4B C5B C10B C20B -63.8(12)
C6B C5B C10B C9B -59.7(11)
C4B C5B C10B C9B 170.1(10)
C6B C5B C10B C1B -173.6(9)
C4B C5B C10B C1B 56.2(13)
C8B C9B C10B C20B -73.7(13)
C11B C9B C10B C20B 54.6(12)
C8B C9B C10B C5B 51.0(12)
C11B C9B C10B C5B 179.4(9)
C8B C9B C10B C1B 166.0(9)
C11B C9B C10B C1B -65.7(12)
C2B C1B C10B C20B 67.0(12)
C2B C1B C10B C5B -54.7(13)
C2B C1B C10B C9B -169.5(10)
C8A C9A C11A C12A -47.4(12)
C10A C9A C11A C12A -177.7(9)
C8B C9B C11B C12B -49.2(12)
C10B C9B C11B C12B -179.8(9)
C9A C11A C12A C13A 47.9(12)
C9B C11B C12B C13B 48.4(14)
C11A C12A C13A C14A -61.3(13)
C11A C12A C13A C16A 48.5(13)
C11A C12A C13A C17A 172.9(9)
C11B C12B C13B C17B 174.3(10)
C11B C12B C13B C16B 48.4(15)
C11B C12B C13B C14B -59.2(13)
C12A C13A C14A C8A 70.0(12)
C16A C13A C14A C8A -45.4(11)
C17A C13A C14A C8A -165.5(10)
C9A C8A C14A C13A -70.9(11)
C7A C8A C14A C13A 168.0(9)
C15A C8A C14A C13A 48.1(10)
C12B C13B C14B C8B 68.8(11)
C17B C13B C14B C8B -167.0(9)
C16B C13B C14B C8B -43.4(11)
C7B C8B C14B C13B 164.9(9)
C9B C8B C14B C13B -71.9(11)
C15B C8B C14B C13B 42.9(11)
C9A C8A C15A C16A 81.5(11)
C14A C8A C15A C16A -32.6(10)
C7A C8A C15A C16A -150.1(10)
C7B C8B C15B C16B -143.2(10)
C9B C8B C15B C16B 85.9(10)
C14B C8B C15B C16B -25.7(10)
C8A C15A C16A N1A -172.7(13)
C8A C15A C16A C13A 5.8(12)
C12A C13A C16A N1A 88.6(14)
C14A C13A C16A N1A -157.3(11)
C17A C13A C16A N1A -35.7(16)
C12A C13A C16A C15A -90.1(11)
C14A C13A C16A C15A 24.1(11)
C17A C13A C16A C15A 145.6(9)
C12B C13B C16B N1B 101.1(14)
C17B C13B C16B N1B -23.0(17)
C14B C13B C16B N1B -147.1(11)
C12B C13B C16B C15B -86.0(11)
C17B C13B C16B C15B 150.0(10)
C14B C13B C16B C15B 25.9(11)
C8B C15B C16B N1B 172.6(12)
C8B C15B C16B C13B 0.3(12)
C5A C4A C19A O1A 51.6(19)
C18A C4A C19A O1A -68.0(17)
C3A C4A C19A O1A 177.5(14)
C5A C4A C19A O2A -125.8(11)
C18A C4A C19A O2A 114.5(11)
C3A C4A C19A O2A 0.0(15)
C5B C4B C19B O1B -129.6(17)
C18B C4B C19B O1B 104.4(17)
C3B C4B C19B O1B -8(2)
C5B C4B C19B O2B 54.9(15)
C18B C4B C19B O2B -71.1(14)
C3B C4B C19B O2B 176.6(10)
C28A C23A C24A C25A -2(2)
C28B C23B C24B C25B 4(3)
C23A C24A C25A C26A 2.5(19)
C23A C24A C25A C22A 176.2(12)
O3A C22A C25A C24A -142.6(13)
N2A C22A C25A C24A 37.6(17)
O3A C22A C25A C26A 31.0(18)
N2A C22A C25A C26A -148.8(12)
C23B C24B C25B C26B -4(2)
C23B C24B C25B C22B -176.8(13)
O3B C22B C25B C24B 138.7(15)
N2B C22B C25B C24B -41.9(17)
O3B C22B C25B C26B -34.6(19)
N2B C22B C25B C26B 144.8(11)
C24A C25A C26A N3A -4(2)
C22A C25A C26A N3A -178.1(11)
C24B C25B C26B N3B 5(2)
C22B C25B C26B N3B 179.1(12)
C24A C23A C28A N3A 2(2)
C24B C23B C28B N3B -5(3)
C15A C16A N1A N2A -2.0(18)
C13A C16A N1A N2A 179.7(9)
C13B C16B N1B N2B -177.7(10)
C15B C16B N1B N2B 10.9(18)
O3A C22A N2A N1A -4.2(17)
C25A C22A N2A N1A 175.6(9)
C16A N1A N2A C22A -178.5(11)
O3B C22B N2B N1B 18.0(18)
C25B C22B N2B N1B -161.4(10)
C16B N1B N2B C22B -153.0(11)
C23A C28A N3A C26A -3(2)
C25A C26A N3A C28A 4(2)
C23B C28B N3B C26B 7(3)
C25B C26B N3B C28B -6(2)
O1A C19A O2A C21A -1(2)
C4A C19A O2A C21A 176.1(11)
O1B C19B O2B C21B 3(2)
C4B C19B O2B C21B 178.4(10)
